data_3000145
loop_
_publ_author_name
'Roszak Kinga'
'Katrusiak, Andrzej'

_publ_section_title
;
 ?
;
_journal_name_full 'To be published in PCCP'
_chemical_formula_sum 'C20 H14'
_chemical_name_common 1,1'-binaphthyl
_chemical_name_systematic
;
1,1'-binaphthyl
;
_symmetry_space_group_name_Hall 'P 4abw 2nw'
_symmetry_space_group_name_H-M 'P 41 21 2'
_cell_angle_alpha 90.00
_cell_angle_beta 90.00
_cell_angle_gamma 90.00
_cell_length_a 7.1071(2)
_cell_length_b 7.1071(2)
_cell_length_c 27.466(2)
_cell_measurement_temperature 150(2)
_cell_volume 1387.33(12)
_diffrn_ambient_temperature 150(2)
_diffrn_radiation_type MoK\a
_diffrn_radiation_wavelength 0.71073
_refine_ls_goodness_of_fit_ref 1.025
_refine_ls_R_factor_all 0.0951
_refine_ls_R_factor_gt 0.0724
_refine_ls_wR_factor_gt 0.0958
_refine_ls_wR_factor_ref 0.1191
_cod_database_code 3000145
_cod_hold_until_date 2018-03-30

loop_
_atom_site_label
_atom_site_fract_x
_atom_site_fract_y
_atom_site_fract_z
? ? ? ?
